data_7100141
loop_
_publ_author_name
'A. Carty'
'Todd Graham'
'Konstantin A. Udachin'

_publ_section_title
;
Reactivity of Electrophilic m2-Phosphinidene Complexes
with Heterocumulenes: Formation of the First s-p-Aminophosphaimine
Complexes [Mn2(CO)8{m-h1,h2-P(NiPr2)=NR}] and Diazoalkane Insertions
into Metal-Phosphorus Bonds.
;
_journal_name_full 'Chemical Communications'
_journal_paper_doi 10.1039/b505472a
_journal_year 2005
_chemical_formula_sum 'C14 H14 Mn2 N O8 P'
_chemical_formula_weight 465.11
_space_group_IT_number 2
_symmetry_cell_setting triclinic
_symmetry_space_group_name_Hall '-P 1'
_symmetry_space_group_name_H-M 'P -1'
_cell_angle_alpha 104.344(2)
_cell_angle_beta 96.656(2)
_cell_angle_gamma 97.440(2)
_cell_formula_units_Z 2
_cell_length_a 6.6736(7)
_cell_length_b 9.5035(9)
_cell_length_c 15.4285(15)
_cell_measurement_temperature 125(2)
_cell_volume 928.81(16)
_diffrn_ambient_temperature 125(2)
_exptl_crystal_density_diffrn 1.663
_cod_database_code 7100141

loop_
_symmetry_equiv_pos_as_xyz
'x, y, z'
'-x, -y, -z'

loop_
_atom_site_label
_atom_site_type_symbol
_atom_site_fract_x
_atom_site_fract_y
_atom_site_fract_z
_atom_site_U_iso_or_equiv
_atom_site_adp_type
_atom_site_occupancy
_atom_site_symmetry_multiplicity
_atom_site_calc_flag
_atom_site_refinement_flags
_atom_site_disorder_assembly
_atom_site_disorder_group
Mn1 Mn 0.29866(3) 0.728387(19) 0.154830(12) 0.02009(5) Uani 1 1 d . . .
Mn2 Mn 0.25356(3) 0.842082(19) 0.344246(12) 0.02111(5) Uani 1 1 d . . .
P1 P 0.16824(4) 0.62926(3) 0.250468(19) 0.01928(7) Uani 1 1 d . . .
N1 N 0.12103(15) 0.45680(11) 0.24946(7) 0.02308(19) Uani 1 1 d . . .
O1 O 0.67817(15) 0.61930(11) 0.21151(7) 0.0310(2) Uani 1 1 d . . .
O2 O 0.54127(17) 0.99704(13) 0.13032(11) 0.0521(3) Uani 1 1 d . . .
O3 O -0.08428(16) 0.82712(12) 0.08838(7) 0.0365(2) Uani 1 1 d . . .
O4 O 0.25889(17) 0.51565(13) -0.02371(7) 0.0400(2) Uani 1 1 d . . .
O5 O 0.64396(15) 0.76369(12) 0.41865(7) 0.0358(2) Uani 1 1 d . . .
O6 O 0.10836(17) 0.85534(13) 0.51968(7) 0.0392(2) Uani 1 1 d . . .
O7 O 0.48485(19) 1.13631(12) 0.35336(9) 0.0485(3) Uani 1 1 d . . .
O8 O -0.12554(16) 0.95412(12) 0.28763(7) 0.0344(2) Uani 1 1 d . . .
C1 C 0.53442(19) 0.66298(13) 0.19022(8) 0.0238(2) Uani 1 1 d . . .
C2 C 0.4499(2) 0.89554(15) 0.14113(11) 0.0322(3) Uani 1 1 d . . .
C3 C 0.0595(2) 0.79073(14) 0.11639(8) 0.0258(2) Uani 1 1 d . . .
C4 C 0.27529(19) 0.59963(15) 0.04544(9) 0.0272(2) Uani 1 1 d . . .
C5 C 0.49477(19) 0.79143(14) 0.38869(8) 0.0259(2) Uani 1 1 d . . .
C6 C 0.1661(2) 0.85189(14) 0.45228(8) 0.0278(2) Uani 1 1 d . . .
C7 C 0.3969(2) 1.02359(15) 0.35009(10) 0.0322(3) Uani 1 1 d . . .
C8 C 0.0170(2) 0.90788(13) 0.30677(8) 0.0256(2) Uani 1 1 d . . .
C9 C 0.0874(2) 0.40158(15) 0.32974(9) 0.0295(3) Uani 1 1 d . . .
H9 H 0.0689 0.2917 0.3090 0.035 Uiso 1 1 calc R . .
C10 C 0.2726(2) 0.45087(17) 0.40376(9) 0.0352(3) Uani 1 1 d . . .
H10A H 0.3966 0.4339 0.3771 0.042 Uiso 1 1 calc R . .
H10B H 0.2581 0.3945 0.4486 0.042 Uiso 1 1 calc R . .
H10C H 0.2825 0.5560 0.4333 0.042 Uiso 1 1 calc R . .
C11 C -0.1089(2) 0.44029(18) 0.36335(10) 0.0377(3) Uani 1 1 d . . .
H11A H -0.0964 0.5475 0.3856 0.045 Uiso 1 1 calc R . .
H11B H -0.1334 0.3952 0.4126 0.045 Uiso 1 1 calc R . .
H11C H -0.2237 0.4032 0.3135 0.045 Uiso 1 1 calc R . .
C12 C 0.1033(2) 0.34210(14) 0.16059(9) 0.0274(2) Uani 1 1 d . . .
H12 H 0.1099 0.3952 0.1123 0.033 Uiso 1 1 calc R . .
C13 C -0.1013(2) 0.24065(17) 0.13854(10) 0.0383(3) Uani 1 1 d . . .
H13A H -0.1094 0.1820 0.1825 0.046 Uiso 1 1 calc R . .
H13B H -0.1149 0.1749 0.0775 0.046 Uiso 1 1 calc R . .
H13C H -0.2118 0.2994 0.1414 0.046 Uiso 1 1 calc R . .
C14 C 0.2831(2) 0.26033(18) 0.16033(11) 0.0409(3) Uani 1 1 d . . .
H14A H 0.4108 0.3311 0.1760 0.049 Uiso 1 1 calc R . .
H14B H 0.2778 0.1942 0.1000 0.049 Uiso 1 1 calc R . .
H14C H 0.2773 0.2027 0.2048 0.049 Uiso 1 1 calc R . .

loop_
_atom_site_aniso_label
_atom_site_aniso_U_11
_atom_site_aniso_U_22
_atom_site_aniso_U_33
_atom_site_aniso_U_23
_atom_site_aniso_U_13
_atom_site_aniso_U_12
Mn1 0.01945(9) 0.01944(9) 0.02155(9) 0.00528(7) 0.00410(6) 0.00340(6)
Mn2 0.02178(9) 0.01876(9) 0.02063(9) 0.00180(7) 0.00083(6) 0.00442(6)
P1 0.01971(13) 0.01778(13) 0.01989(13) 0.00389(10) 0.00340(10) 0.00336(10)
N1 0.0232(5) 0.0201(4) 0.0267(5) 0.0070(4) 0.0042(4) 0.0045(4)
O1 0.0265(5) 0.0356(5) 0.0318(5) 0.0080(4) 0.0041(4) 0.0109(4)
O2 0.0335(6) 0.0345(6) 0.0997(10) 0.0339(7) 0.0205(6) 0.0063(5)
O3 0.0340(5) 0.0465(6) 0.0327(5) 0.0124(5) 0.0036(4) 0.0177(4)
O4 0.0436(6) 0.0439(6) 0.0276(5) -0.0010(4) 0.0067(4) 0.0089(5)
O5 0.0301(5) 0.0401(5) 0.0367(5) 0.0096(4) -0.0014(4) 0.0109(4)
O6 0.0435(6) 0.0500(6) 0.0246(5) 0.0060(4) 0.0070(4) 0.0155(5)
O7 0.0457(6) 0.0272(5) 0.0658(8) 0.0140(5) -0.0109(6) -0.0039(5)
O8 0.0327(5) 0.0367(5) 0.0319(5) 0.0032(4) -0.0001(4) 0.0153(4)
C1 0.0246(6) 0.0230(5) 0.0230(5) 0.0044(4) 0.0054(4) 0.0026(4)
C2 0.0242(6) 0.0279(6) 0.0485(8) 0.0141(6) 0.0095(5) 0.0076(5)
C3 0.0278(6) 0.0278(6) 0.0225(5) 0.0065(5) 0.0062(4) 0.0058(5)
C4 0.0259(6) 0.0298(6) 0.0267(6) 0.0077(5) 0.0056(5) 0.0060(5)
C5 0.0271(6) 0.0247(5) 0.0238(5) 0.0029(5) 0.0030(5) 0.0042(5)
C6 0.0280(6) 0.0280(6) 0.0242(5) 0.0011(5) -0.0003(5) 0.0084(5)
C7 0.0300(6) 0.0257(6) 0.0368(7) 0.0055(5) -0.0051(5) 0.0047(5)
C8 0.0293(6) 0.0226(5) 0.0221(5) 0.0005(4) 0.0027(4) 0.0052(5)
C9 0.0333(7) 0.0290(6) 0.0307(6) 0.0145(5) 0.0075(5) 0.0058(5)
C10 0.0418(8) 0.0387(7) 0.0281(6) 0.0120(6) 0.0045(5) 0.0123(6)
C11 0.0368(7) 0.0471(8) 0.0368(7) 0.0188(7) 0.0153(6) 0.0104(6)
C12 0.0312(6) 0.0215(5) 0.0272(6) 0.0031(5) 0.0034(5) 0.0033(5)
C13 0.0399(8) 0.0337(7) 0.0344(7) 0.0051(6) -0.0001(6) -0.0054(6)
C14 0.0446(8) 0.0406(8) 0.0377(7) 0.0031(6) 0.0073(6) 0.0211(7)

loop_
_geom_bond_atom_site_label_1
_geom_bond_atom_site_label_2
_geom_bond_distance
_geom_bond_site_symmetry_2
_geom_bond_publ_flag
Mn1 C4 1.7990(13) . ?
Mn1 C1 1.8391(12) . ?
Mn1 C2 1.8405(14) . ?
Mn1 C3 1.8570(13) . ?
Mn1 P1 2.1439(4) . ?
Mn1 Mn2 2.9193(4) . ?
Mn2 C6 1.8139(14) . ?
Mn2 C7 1.8369(14) . ?
Mn2 C5 1.8443(13) . ?
Mn2 C8 1.8547(13) . ?
Mn2 P1 2.1376(4) . ?
P1 N1 1.6242(10) . ?
N1 C9 1.4886(15) . ?
N1 C12 1.5069(16) . ?
O1 C1 1.1394(15) . ?
O2 C2 1.1318(17) . ?
O3 C3 1.1364(16) . ?
O4 C4 1.1470(17) . ?
O5 C5 1.1384(16) . ?
O6 C6 1.1445(17) . ?
O7 C7 1.1395(18) . ?
O8 C8 1.1371(16) . ?
C9 C10 1.5195(19) . ?
C9 C11 1.5195(19) . ?
C12 C14 1.5116(18) . ?
C12 C13 1.5157(19) . ?
